data_7250264
loop_
_publ_author_name
'Matsuda, Yumi'
'Asai, Rentaro'
'Moriguchi, Jumpei'
'Akutagawa, Tomoyuki'
'Masuya-Suzuki, Atsuko'
'Tsunashima, Ryo'

_publ_section_title
;
 Synthesis, crystallographic study and solid-state properties of
 metal-free perovskites with P-atom containing A-site cations
;
_journal_issue 18
_journal_name_full CrystEngComm
_journal_page_first 2824
_journal_page_last 2829
_journal_paper_doi 10.1039/D5CE00177C
_journal_volume 27
_journal_year 2025
_chemical_formula_moiety '3(Br), N, 2(C6.228)'
_chemical_formula_sum 'C12.46 Br3 N'
_chemical_formula_weight 403.38
_space_group_crystal_system cubic
_space_group_IT_number 221
_space_group_name_Hall '-P 4 2 3'
_space_group_name_H-M_alt 'P m -3 m'
_atom_sites_solution_primary iterative
_audit_creation_date 2025-01-08
_audit_creation_method
;
Olex2 1.5
(compiled 2024.02.16 svn.r378c4104 for OlexSys, GUI svn.r6928)
;
_audit_update_record
;
2025-02-17 deposited with the CCDC.	2025-04-07 downloaded from the CCDC.
;
_cell_angle_alpha 90
_cell_angle_beta 90
_cell_angle_gamma 90
_cell_formula_units_Z 1
_cell_length_a 6.9822(4)
_cell_length_b 6.9822(4)
_cell_length_c 6.9822(4)
_cell_measurement_reflns_used 432
_cell_measurement_temperature 401
_cell_measurement_theta_max 23.5180
_cell_measurement_theta_min 2.8990
_cell_volume 340.39(3)
_computing_cell_refinement 'CrysAlisPro 1.171.42.49 (Rigaku OD, 2022)'
_computing_data_collection 'CrysAlisPro 1.171.42.49 (Rigaku OD, 2022)'
_computing_data_reduction 'CrysAlisPro 1.171.42.49 (Rigaku OD, 2022)'
_computing_molecular_graphics 'Olex2 1.5 (Dolomanov et al., 2009)'
_computing_publication_material 'Olex2 1.5 (Dolomanov et al., 2009)'
_computing_structure_refinement 'SHELXL 2018/3 (Sheldrick, 2015)'
_computing_structure_solution 'olex2.solve 1.5 (Bourhis et al., 2015)'
_diffrn_ambient_environment air
_diffrn_ambient_temperature 401
_diffrn_detector 'Hybrid Pixel Array Detector'
_diffrn_detector_area_resol_mean 10.0000
_diffrn_detector_type HyPix
_diffrn_measured_fraction_theta_full 1.000
_diffrn_measured_fraction_theta_max 0.944
_diffrn_measurement_details
;
List of Runs (angles in degrees, time in seconds):

  # Type    Start    End  Width  t~exp~   \w     \q     \k     \f   Frames
#--------------------------------------------------------------------------
  1  \w    -64.00  11.00   0.25    2.20    --   -5.68 -59.00  26.00  300
  2  \w    -16.00  39.00   0.25    2.20    --    6.15 -99.00   0.00  220
;
_diffrn_measurement_device 'four-circle diffractometer'
_diffrn_measurement_device_type 'XtaLAB Synergy R, DW system, HyPix'
_diffrn_measurement_method '\w scans'
_diffrn_orient_matrix_type 'CrysAlisPro convention (1999,Acta A55,543-557)'
_diffrn_orient_matrix_UB_11 0.0786560000
_diffrn_orient_matrix_UB_12 -0.0637146000
_diffrn_orient_matrix_UB_13 -0.0083091000
_diffrn_orient_matrix_UB_21 -0.0412784000
_diffrn_orient_matrix_UB_22 -0.0602022000
_diffrn_orient_matrix_UB_23 0.0705607000
_diffrn_orient_matrix_UB_31 -0.0494544000
_diffrn_orient_matrix_UB_32 -0.0513020000
_diffrn_orient_matrix_UB_33 -0.0725237000
_diffrn_radiation_monochromator mirror
_diffrn_radiation_probe x-ray
_diffrn_radiation_type 'Mo K\a'
_diffrn_radiation_wavelength 0.71073
_diffrn_reflns_av_R_equivalents 0.0300
_diffrn_reflns_av_unetI/netI 0.0195
_diffrn_reflns_Laue_measured_fraction_full 1.000
_diffrn_reflns_Laue_measured_fraction_max 0.944
_diffrn_reflns_limit_h_max 8
_diffrn_reflns_limit_h_min -2
_diffrn_reflns_limit_k_max 8
_diffrn_reflns_limit_k_min -8
_diffrn_reflns_limit_l_max 7
_diffrn_reflns_limit_l_min -9
_diffrn_reflns_number 1523
_diffrn_reflns_point_group_measured_fraction_full 1.000
_diffrn_reflns_point_group_measured_fraction_max 0.944
_diffrn_reflns_theta_full 25.242
_diffrn_reflns_theta_max 30.594
_diffrn_reflns_theta_min 2.917
_diffrn_source 'Rotating-anode X-ray tube'
_diffrn_source_type 'Rigaku (Mo) X-ray Source'
_exptl_absorpt_coefficient_mu 8.861
_exptl_absorpt_correction_T_max 0.367
_exptl_absorpt_correction_T_min 0.216
_exptl_absorpt_correction_type gaussian
_exptl_absorpt_process_details
;
CrysAlisPro 1.171.42.49 (Rigaku Oxford Diffraction, 2022)
Numerical absorption correction based on gaussian integration over
a multifaceted crystal model
Empirical absorption correction using spherical harmonics,
implemented in SCALE3 ABSPACK scaling algorithm.
;
_exptl_crystal_colour 'clear colourless'
_exptl_crystal_colour_lustre clear
_exptl_crystal_colour_primary colourless
_exptl_crystal_density_diffrn 1.968
_exptl_crystal_description block
_exptl_crystal_F_000 187
_exptl_crystal_size_max 0.22
_exptl_crystal_size_mid 0.21
_exptl_crystal_size_min 0.16
_refine_diff_density_max 0.158
_refine_diff_density_min -0.224
_refine_diff_density_rms 0.065
_refine_ls_extinction_method none
_refine_ls_goodness_of_fit_ref 1.070
_refine_ls_hydrogen_treatment undef
_refine_ls_matrix_type full
_refine_ls_number_parameters 12
_refine_ls_number_reflns 134
_refine_ls_number_restraints 0
_refine_ls_restrained_S_all 1.070
_refine_ls_R_factor_all 0.0657
_refine_ls_R_factor_gt 0.0404
_refine_ls_shift/su_max 0.000
_refine_ls_shift/su_mean 0.000
_refine_ls_structure_factor_coef Fsqd
_refine_ls_weighting_details 'w=1/[\s^2^(Fo^2^)+(0.0572P)^2^+0.2006P] where P=(Fo^2^+2Fc^2^)/3'
_refine_ls_weighting_scheme calc
_refine_ls_wR_factor_gt 0.1199
_refine_ls_wR_factor_ref 0.1422
_reflns_Friedel_coverage 0.000
_reflns_number_gt 70
_reflns_number_total 134
_reflns_threshold_expression 'I > 2\s(I)'
_cod_data_source_file d5ce00177c2.cif
_cod_data_source_block 401k_cubic_rt
_cod_depositor_comments 'Adding full bibliography for 7250254--7250270.cif.'
_cod_original_cell_volume 340.39(6)
_cod_database_code 7250264
_shelx_shelxl_version_number 2018/3
_chemical_oxdiff_formula C6H18N3Br3P
_shelx_space_group_comment
;
The symmetry employed for this shelxl refinement is uniquely defined
by the following loop, which should always be used as a source of
symmetry information in preference to the above space-group names.
They are only intended as comments.
;
_shelx_estimated_absorpt_t_max 0.331
_shelx_estimated_absorpt_t_min 0.246
_olex2_refinement_description
;
;
_olex2_submission_special_instructions 'No special instructions were received'
_oxdiff_exptl_absorpt_empirical_details
;
Empirical correction (ABSPACK) includes:
- Absorption correction using spherical harmonics
- Frame scaling
;
_oxdiff_exptl_absorpt_empirical_full_max 1.657
_oxdiff_exptl_absorpt_empirical_full_min 0.723

loop_
_space_group_symop_operation_xyz
'x, y, z'
'-x, -y, z'
'-x, y, -z'
'x, -y, -z'
'z, x, y'
'z, -x, -y'
'-z, -x, y'
'-z, x, -y'
'y, z, x'
'-y, z, -x'
'y, -z, -x'
'-y, -z, x'
'y, x, -z'
'-y, -x, -z'
'y, -x, z'
'-y, x, z'
'x, z, -y'
'-x, z, y'
'-x, -z, -y'
'x, -z, y'
'z, y, -x'
'z, -y, x'
'-z, y, x'
'-z, -y, -x'
'-x, -y, -z'
'x, y, -z'
'x, -y, z'
'-x, y, z'
'-z, -x, -y'
'-z, x, y'
'z, x, -y'
'z, -x, y'
'-y, -z, -x'
'y, -z, x'
'-y, z, x'
'y, z, -x'
'-y, -x, z'
'y, x, z'
'-y, x, -z'
'y, -x, -z'
'-x, -z, y'
'x, -z, -y'
'x, z, y'
'-x, z, -y'
'-z, -y, x'
'-z, y, -x'
'z, -y, -x'
'z, y, x'

loop_
_atom_site_label
_atom_site_type_symbol
_atom_site_fract_x
_atom_site_fract_y
_atom_site_fract_z
_atom_site_U_iso_or_equiv
_atom_site_adp_type
_atom_site_occupancy
_atom_site_site_symmetry_order
_atom_site_calc_flag
_atom_site_refinement_flags_posn
_atom_site_refinement_flags_adp
_atom_site_refinement_flags_occupancy
_atom_site_disorder_assembly
_atom_site_disorder_group
Br01 Br 0.500000 0.500000 1.000000 0.1561(14) Uani 1 16 d S T P . .
N1 N 0.500000 0.500000 0.500000 0.166(12) Uani 1 48 d S T P . .
C2 C 0.000000 0.2533(16) 1.000000 0.116(6) Uani 0.92(4) 8 d S T . . .
C1 C 0.1382(11) 0.1382(11) 0.8618(11) 0.134(6) Uani 0.87(3) 6 d S T . . .

loop_
_atom_site_aniso_label
_atom_site_aniso_U_11
_atom_site_aniso_U_22
_atom_site_aniso_U_33
_atom_site_aniso_U_23
_atom_site_aniso_U_13
_atom_site_aniso_U_12
Br01 0.1561(16) 0.1561(16) 0.156(2) 0.000 0.000 0.000
N1 0.166(12) 0.166(12) 0.166(12) 0.000 0.000 0.000
C2 0.135(7) 0.078(6) 0.135(7) 0.000 0.000 0.000
C1 0.134(6) 0.134(6) 0.134(6) 0.003(4) 0.003(4) -0.003(4)

loop_
_atom_type_symbol
_atom_type_description
_atom_type_scat_dispersion_real
_atom_type_scat_dispersion_imag
_atom_type_scat_source
Br Br -0.2901 2.4595 'International Tables Vol C Tables 4.2.6.8 and 6.1.1.4'
C C 0.0033 0.0016 'International Tables Vol C Tables 4.2.6.8 and 6.1.1.4'
N N 0.0061 0.0033 'International Tables Vol C Tables 4.2.6.8 and 6.1.1.4'

loop_
_exptl_crystal_face_index_h
_exptl_crystal_face_index_k
_exptl_crystal_face_index_l
_exptl_crystal_face_perp_dist
-4 -3 -9 0.0821
-5 -9 1 0.0762
-1 -6 7 0.0867
4 3 8 0.0942
5 9 0 0.0767
3 8 -5 0.0891
-10 1 -2 0.1022
-6 -4 -6 0.0825
2 -7 -7 0.1021
9 -4 -1 0.0986
8 2 5 0.0869
1 7 7 0.0785
-5 6 5 0.0945
-4 8 3 0.0961
4 -6 7 0.0923
0 -10 1 0.0861
7 -2 -7 0.0988

loop_
_geom_angle_atom_site_label_1
_geom_angle_atom_site_label_2
_geom_angle_atom_site_label_3
_geom_angle
_geom_angle_site_symmetry_1
_geom_angle_site_symmetry_3
_geom_angle_publ_flag
C1 C2 C1 119.0(10) 28 26_557 ?
C1 C2 C1 75.1(5) 28 . ?
C1 C2 C1 75.1(5) 26_557 3_557 ?
C1 C2 C1 119.0(10) 3_557 . ?
C1 C2 C1 75.1(5) 26_557 . ?
C1 C2 C1 75.1(5) 28 3_557 ?
C2 C1 C2 104.3(6) . 29_656 ?
C2 C1 C2 104.3(6) . 9_546 ?
C2 C1 C2 104.3(6) 29_656 9_546 ?
C2 C1 C1 52.5(2) . 28 ?
C2 C1 C1 52.5(2) . 26_557 ?
C2 C1 C1 120.5(5) 29_656 26_557 ?
C2 C1 C1 52.5(2) 29_656 27 ?
C2 C1 C1 52.5(2) 9_546 27 ?
C2 C1 C1 120.5(5) 9_546 28 ?
C2 C1 C1 52.5(2) 29_656 28 ?
C2 C1 C1 120.5(5) . 27 ?
C2 C1 C1 52.5(2) 9_546 26_557 ?
C1 C1 C1 89.999(2) 26_557 27 ?
C1 C1 C1 89.999(3) 28 27 ?
C1 C1 C1 89.999(2) 28 26_557 ?

loop_
_geom_bond_atom_site_label_1
_geom_bond_atom_site_label_2
_geom_bond_distance
_geom_bond_site_symmetry_2
_geom_bond_publ_flag
C2 C1 1.584(8) 28 ?
C2 C1 1.584(8) 26_557 ?
C2 C1 1.584(8) 3_557 ?
C2 C1 1.584(8) . ?
C1 C1 1.930(16) 28 ?
C1 C1 1.930(16) 26_557 ?
C1 C1 1.930(16) 27 ?

loop_
_geom_torsion_atom_site_label_1
_geom_torsion_atom_site_label_2
_geom_torsion_atom_site_label_3
_geom_torsion_atom_site_label_4
_geom_torsion
_geom_torsion_site_symmetry_1
_geom_torsion_site_symmetry_2
_geom_torsion_site_symmetry_3
_geom_torsion_site_symmetry_4
_geom_torsion_publ_flag
C1 C2 C1 C2 -8.5(9) 28 . . 29_656 ?
C1 C2 C1 C2 54.6(5) 3_557 . . 29_656 ?
C1 C2 C1 C2 117.67(19) 26_557 . . 29_656 ?
C1 C2 C1 C2 8.5(9) 26_557 . . 9_546 ?
C1 C2 C1 C2 -117.67(19) 28 . . 9_546 ?
C1 C2 C1 C2 -54.6(5) 3_557 . . 9_546 ?
C1 C2 C1 C1 126.2(7) 26_557 . . 28 ?
C1 C2 C1 C1 63.1(4) 26_557 . . 27 ?
C1 C2 C1 C1 63.1(4) 3_557 . . 28 ?
C1 C2 C1 C1 -63.1(4) 28 . . 27 ?
C1 C2 C1 C1 -126.2(7) 28 . . 26_557 ?
C1 C2 C1 C1 -63.1(4) 3_557 . . 26_557 ?
C1 C2 C1 C1 0.000(2) 3_557 . . 27 ?

loop_
_exptl_oxdiff_crystal_face_indexfrac_h
_exptl_oxdiff_crystal_face_indexfrac_k
_exptl_oxdiff_crystal_face_indexfrac_l
_exptl_oxdiff_crystal_face_x
_exptl_oxdiff_crystal_face_y
_exptl_oxdiff_crystal_face_z
-3.9789 -2.7041 -8.5823 -0.0694 -0.2785 0.9579
-4.5083 -8.6655 1.1953 0.1876 0.7921 0.5808
-1.4383 -6.3573 7.3849 0.2306 0.9632 -0.1383
4.1760 3.1929 8.3156 0.0559 0.2222 -0.9734
4.7996 8.5890 -0.0320 -0.1695 -0.7175 -0.6757
2.8550 7.8074 -5.2791 -0.2290 -0.9604 -0.1589
-9.6040 1.3909 -1.5978 -0.8308 0.2000 0.5195
-6.4727 -3.8518 -6.3191 -0.2112 0.0532 0.9760
1.7578 -6.8163 -6.8901 0.6298 -0.1484 0.7625
9.0594 -3.6892 -1.0949 0.9567 -0.2291 -0.1794
8.1010 2.2485 5.0932 0.4516 -0.1104 -0.8854
0.6563 6.5189 7.3489 -0.4248 0.0990 -0.8999
-4.9672 6.4955 5.4963 -0.8502 0.2018 -0.4862
-4.4376 8.1427 3.3218 -0.8955 -0.0726 -0.4392
3.9495 -6.0250 6.7086 0.6388 0.6731 -0.3728
0.1993 -9.7701 1.2053 0.6282 0.6650 0.4040
6.7876 -1.7410 -6.9274 0.7024 -0.6642 0.2560
